data_4073081
loop_
_publ_author_name
'Zabula, Alexander V.'
'Hahn, F. Ekkehardt'
'Pape, Tania'
'Hepp, Alexander'

_publ_section_title
;
 Preparation and Coordination Chemistry of Bidentate
 Benzimidazoline-2-germylenes
;
_journal_issue 8
_journal_name_full Organometallics
_journal_page_first 1972
_journal_paper_doi 10.1021/om070054i
_journal_volume 26
_journal_year 2007
_chemical_formula_sum 'C31 H40 Ge2 Mo N4 O4'
_chemical_formula_weight 773.79
_chemical_name_systematic
; 
 ? 
;
_space_group_IT_number 2
_symmetry_cell_setting triclinic
_symmetry_space_group_name_Hall '-P 1'
_symmetry_space_group_name_H-M 'P -1'
_atom_sites_solution_hydrogens geom
_atom_sites_solution_primary direct
_atom_sites_solution_secondary difmap
_audit_creation_method SHELXL-97
_cell_angle_alpha 102.470(3)
_cell_angle_beta 108.320(3)
_cell_angle_gamma 98.591(3)
_cell_formula_units_Z 2
_cell_length_a 10.4872(13)
_cell_length_b 12.4823(16)
_cell_length_c 13.8925(17)
_cell_measurement_reflns_used 900
_cell_measurement_temperature 153(2)
_cell_measurement_theta_max 22.5
_cell_measurement_theta_min 1
_cell_volume 1638.7(4)
_computing_cell_refinement 'SAINT (Bruker AXS, 2000)'
_computing_data_collection 'SMART (Bruker AXS, 2000)'
_computing_data_reduction 'SAINT,SADABS (Bruker AXS, 2000)'
_computing_molecular_graphics
;
ORTEP3,L.J. Farrugia, J. Appl. Cryst. (1997) 30, 565
;
_computing_structure_refinement 'SHELXL-97 (Sheldrick, 1997)'
_computing_structure_solution 'SHELXS-97 (Sheldrick, 1990)'
_diffrn_ambient_temperature 153(2)
_diffrn_detector_area_resol_mean 80
_diffrn_measured_fraction_theta_full 0.998
_diffrn_measured_fraction_theta_max 0.998
_diffrn_measurement_device_type 'CCD area detector'
_diffrn_measurement_method 'Omega and Phi scans'
_diffrn_radiation_monochromator graphite
_diffrn_radiation_source 'rotating anode'
_diffrn_radiation_type MoK\a
_diffrn_radiation_wavelength 0.71073
_diffrn_reflns_av_R_equivalents 0.0537
_diffrn_reflns_av_sigmaI/netI 0.0856
_diffrn_reflns_limit_h_max 13
_diffrn_reflns_limit_h_min -13
_diffrn_reflns_limit_k_max 16
_diffrn_reflns_limit_k_min -16
_diffrn_reflns_limit_l_max 18
_diffrn_reflns_limit_l_min -17
_diffrn_reflns_number 16213
_diffrn_reflns_theta_full 27.50
_diffrn_reflns_theta_max 27.50
_diffrn_reflns_theta_min 1.61
_exptl_absorpt_coefficient_mu 2.240
_exptl_absorpt_correction_T_max 0.9359
_exptl_absorpt_correction_T_min 0.7299
_exptl_absorpt_correction_type multi-scan
_exptl_absorpt_process_details
; 
 Corrections were done with the SADABS program, utilizing the none merged
 raw data obtained from the integration process. Integration and final cell
 refinement were done with SAINT.

 SADABS reports ratio of Tmin/Tmax =0.792753  

;
_exptl_crystal_colour yellow
_exptl_crystal_density_diffrn 1.568
_exptl_crystal_density_method 'not measured'
_exptl_crystal_description 'transparent plates'
_exptl_crystal_F_000 784
_exptl_crystal_size_max 0.15
_exptl_crystal_size_mid 0.05
_exptl_crystal_size_min 0.03
_refine_diff_density_max 0.769
_refine_diff_density_min -0.701
_refine_diff_density_rms 0.115
_refine_ls_extinction_method none
_refine_ls_goodness_of_fit_ref 1.015
_refine_ls_hydrogen_treatment noref
_refine_ls_matrix_type full
_refine_ls_number_parameters 387
_refine_ls_number_reflns 7523
_refine_ls_number_restraints 0
_refine_ls_restrained_S_all 1.015
_refine_ls_R_factor_all 0.0706
_refine_ls_R_factor_gt 0.0487
_refine_ls_shift/su_max 0.001
_refine_ls_shift/su_mean 0.000
_refine_ls_structure_factor_coef Fsqd
_refine_ls_weighting_details 'calc w=1/[\s^2^(Fo^2^)+(0.0289P)^2^+0.0000P] where P=(Fo^2^+2Fc^2^)/3'
_refine_ls_weighting_scheme calc
_refine_ls_wR_factor_gt 0.0954
_refine_ls_wR_factor_ref 0.1026
_reflns_number_gt 5724
_reflns_number_total 7523
_reflns_threshold_expression >2sigma(I)
_cod_data_source_file om070054isi20070118_062142.cif
_cod_data_source_block 11
_cod_original_sg_symbol_H-M P-1
_cod_database_code 4073081

loop_
_symmetry_equiv_pos_as_xyz
'x, y, z'
'-x, -y, -z'

loop_
_atom_site_label
_atom_site_type_symbol
_atom_site_fract_x
_atom_site_fract_y
_atom_site_fract_z
_atom_site_U_iso_or_equiv
_atom_site_adp_type
_atom_site_occupancy
_atom_site_symmetry_multiplicity
_atom_site_calc_flag
_atom_site_refinement_flags
Ge1 Ge 1.09414(4) 0.65175(4) 0.32334(3) 0.02137(11) Uani 1 1 d .
Ge2 Ge 0.86448(4) 0.38155(3) 0.17657(3) 0.01972(11) Uani 1 1 d .
Mo1 Mo 1.12143(3) 0.45237(3) 0.27293(3) 0.02017(10) Uani 1 1 d .
N1 N 1.2072(3) 0.7886(3) 0.4062(3) 0.0224(7) Uani 1 1 d .
N2 N 0.9597(3) 0.7258(3) 0.2772(3) 0.0209(7) Uani 1 1 d .
N3 N 0.7131(3) 0.4280(3) 0.1914(3) 0.0205(7) Uani 1 1 d .
N4 N 0.7471(3) 0.2520(3) 0.0822(2) 0.0196(7) Uani 1 1 d .
C1 C 1.1455(4) 0.8780(3) 0.3893(3) 0.0240(9) Uani 1 1 d .
C2 C 1.0080(4) 0.8434(3) 0.3179(3) 0.0225(9) Uani 1 1 d .
C3 C 0.9358(4) 0.9234(3) 0.2907(3) 0.0283(10) Uani 1 1 d .
H3 H 0.8428 0.9005 0.2428 0.034 Uiso 1 1 calc R
C4 C 1.0003(5) 1.0369(4) 0.3340(4) 0.0333(11) Uani 1 1 d .
H4 H 0.9508 1.0918 0.3157 0.040 Uiso 1 1 calc R
C5 C 1.1358(5) 1.0714(4) 0.4033(4) 0.0337(11) Uani 1 1 d .
H5 H 1.1792 1.1495 0.4315 0.040 Uiso 1 1 calc R
C6 C 1.2080(5) 0.9927(4) 0.4316(3) 0.0301(10) Uani 1 1 d .
H6 H 1.3007 1.0166 0.4802 0.036 Uiso 1 1 calc R
C7 C 1.3511(4) 0.8049(3) 0.4755(3) 0.0251(9) Uani 1 1 d .
H7A H 1.4049 0.8770 0.4751 0.030 Uiso 1 1 calc R
H7B H 1.3890 0.7437 0.4448 0.030 Uiso 1 1 calc R
C8 C 1.3752(4) 0.8069(4) 0.5915(4) 0.0349(11) Uani 1 1 d .
C9 C 1.3423(6) 0.9101(5) 0.6496(4) 0.0568(16) Uani 1 1 d .
H9A H 1.3544 0.9070 0.7217 0.085 Uiso 1 1 calc R
H9B H 1.2464 0.9118 0.6127 0.085 Uiso 1 1 calc R
H9C H 1.4046 0.9782 0.6519 0.085 Uiso 1 1 calc R
C10 C 1.2890(6) 0.7002(5) 0.5958(4) 0.0590(17) Uani 1 1 d .
H10A H 1.3163 0.6344 0.5626 0.088 Uiso 1 1 calc R
H10B H 1.1910 0.6947 0.5579 0.088 Uiso 1 1 calc R
H10C H 1.3039 0.7028 0.6696 0.088 Uiso 1 1 calc R
C11 C 1.5268(5) 0.8095(5) 0.6429(4) 0.0495(14) Uani 1 1 d .
H11A H 1.5835 0.8795 0.6430 0.074 Uiso 1 1 calc R
H11B H 1.5491 0.7446 0.6031 0.074 Uiso 1 1 calc R
H11C H 1.5457 0.8060 0.7157 0.074 Uiso 1 1 calc R
C12 C 0.8252(4) 0.6747(3) 0.1943(3) 0.0217(9) Uani 1 1 d .
H12A H 0.8340 0.6083 0.1452 0.026 Uiso 1 1 calc R
H12B H 0.8001 0.7296 0.1539 0.026 Uiso 1 1 calc R
C13 C 0.7043(4) 0.6363(3) 0.2302(3) 0.0221(9) Uani 1 1 d .
C14 C 0.7018(5) 0.7286(4) 0.3227(4) 0.0335(11) Uani 1 1 d .
H14A H 0.6893 0.7968 0.3003 0.050 Uiso 1 1 calc R
H14B H 0.7893 0.7460 0.3823 0.050 Uiso 1 1 calc R
H14C H 0.6253 0.7019 0.3443 0.050 Uiso 1 1 calc R
C15 C 0.5719(4) 0.6134(4) 0.1350(4) 0.0323(11) Uani 1 1 d .
H15A H 0.5667 0.6816 0.1113 0.048 Uiso 1 1 calc R
H15B H 0.4919 0.5918 0.1547 0.048 Uiso 1 1 calc R
H15C H 0.5721 0.5519 0.0776 0.048 Uiso 1 1 calc R
C16 C 0.7203(4) 0.5310(3) 0.2695(3) 0.0213(9) Uani 1 1 d .
H16A H 0.8103 0.5498 0.3283 0.026 Uiso 1 1 calc R
H16B H 0.6473 0.5142 0.2988 0.026 Uiso 1 1 calc R
C17 C 0.5909(4) 0.3467(3) 0.1335(3) 0.0205(9) Uani 1 1 d .
C18 C 0.6093(4) 0.2483(3) 0.0707(3) 0.0208(8) Uani 1 1 d .
C19 C 0.4957(4) 0.1590(3) 0.0099(3) 0.0260(9) Uani 1 1 d .
H19 H 0.5078 0.0926 -0.0313 0.031 Uiso 1 1 calc R
C20 C 0.3649(4) 0.1666(4) 0.0092(4) 0.0294(10) Uani 1 1 d .
H20 H 0.2871 0.1067 -0.0341 0.035 Uiso 1 1 calc R
C21 C 0.3483(4) 0.2617(4) 0.0717(3) 0.0282(10) Uani 1 1 d .
H21 H 0.2588 0.2655 0.0723 0.034 Uiso 1 1 calc R
C22 C 0.4591(4) 0.3516(3) 0.1336(3) 0.0249(9) Uani 1 1 d .
H22 H 0.4454 0.4163 0.1759 0.030 Uiso 1 1 calc R
C23 C 0.7875(4) 0.1551(3) 0.0292(3) 0.0228(9) Uani 1 1 d .
H23A H 0.7175 0.0860 0.0168 0.027 Uiso 1 1 calc R
H23B H 0.8763 0.1489 0.0780 0.027 Uiso 1 1 calc R
C24 C 0.8041(4) 0.1575(3) -0.0769(3) 0.0246(9) Uani 1 1 d .
C25 C 0.6751(5) 0.1742(4) -0.1555(3) 0.0373(12) Uani 1 1 d .
H25A H 0.6889 0.1726 -0.2224 0.056 Uiso 1 1 calc R
H25B H 0.6577 0.2472 -0.1270 0.056 Uiso 1 1 calc R
H25C H 0.5958 0.1136 -0.1678 0.056 Uiso 1 1 calc R
C26 C 0.8312(5) 0.0441(4) -0.1214(4) 0.0409(12) Uani 1 1 d .
H26A H 0.8446 0.0424 -0.1884 0.061 Uiso 1 1 calc R
H26B H 0.7520 -0.0166 -0.1335 0.061 Uiso 1 1 calc R
H26C H 0.9144 0.0334 -0.0710 0.061 Uiso 1 1 calc R
C27 C 0.9264(4) 0.2521(4) -0.0591(4) 0.0331(11) Uani 1 1 d .
H27A H 1.0105 0.2412 -0.0100 0.050 Uiso 1 1 calc R
H27B H 0.9095 0.3249 -0.0294 0.050 Uiso 1 1 calc R
H27C H 0.9379 0.2511 -0.1266 0.050 Uiso 1 1 calc R
C28 C 1.3253(4) 0.5017(4) 0.3508(3) 0.0275(10) Uani 1 1 d .
C29 C 1.1548(4) 0.4801(3) 0.1419(3) 0.0255(9) Uani 1 1 d .
C30 C 1.1399(4) 0.2934(4) 0.2330(3) 0.0263(9) Uani 1 1 d .
C31 C 1.0929(4) 0.4213(4) 0.4031(3) 0.0279(10) Uani 1 1 d .
O28 O 1.4431(3) 0.5272(3) 0.3923(3) 0.0421(8) Uani 1 1 d .
O29 O 1.1788(3) 0.4934(3) 0.0702(3) 0.0370(8) Uani 1 1 d .
O30 O 1.1505(3) 0.2028(3) 0.2126(3) 0.0389(8) Uani 1 1 d .
O31 O 1.0792(4) 0.3990(3) 0.4756(3) 0.0485(9) Uani 1 1 d .

loop_
_atom_site_aniso_label
_atom_site_aniso_U_11
_atom_site_aniso_U_22
_atom_site_aniso_U_33
_atom_site_aniso_U_23
_atom_site_aniso_U_13
_atom_site_aniso_U_12
Ge1 0.0193(2) 0.0207(2) 0.0207(2) 0.00374(18) 0.00447(18) 0.00366(18)
Ge2 0.0179(2) 0.0195(2) 0.0200(2) 0.00343(18) 0.00583(18) 0.00444(17)
Mo1 0.01728(18) 0.02121(19) 0.02056(19) 0.00499(15) 0.00503(14) 0.00538(14)
N1 0.0199(17) 0.0226(18) 0.0221(18) 0.0069(15) 0.0049(15) 0.0027(14)
N2 0.0203(17) 0.0186(17) 0.0219(18) 0.0054(14) 0.0056(14) 0.0038(14)
N3 0.0239(18) 0.0180(17) 0.0219(18) 0.0039(14) 0.0125(15) 0.0049(14)
N4 0.0214(17) 0.0178(17) 0.0195(18) 0.0064(14) 0.0062(14) 0.0053(14)
C1 0.027(2) 0.022(2) 0.024(2) 0.0059(18) 0.0127(19) 0.0025(18)
C2 0.020(2) 0.022(2) 0.022(2) 0.0030(18) 0.0064(18) 0.0023(17)
C3 0.031(2) 0.024(2) 0.028(2) 0.0049(19) 0.010(2) 0.0050(19)
C4 0.040(3) 0.027(2) 0.037(3) 0.007(2) 0.019(2) 0.010(2)
C5 0.048(3) 0.019(2) 0.033(3) 0.001(2) 0.021(2) 0.002(2)
C6 0.034(2) 0.026(2) 0.024(2) 0.0012(19) 0.008(2) -0.0004(19)
C7 0.019(2) 0.025(2) 0.024(2) 0.0043(18) 0.0047(18) -0.0049(17)
C8 0.026(2) 0.043(3) 0.025(2) 0.010(2) 0.000(2) -0.004(2)
C9 0.062(4) 0.079(4) 0.029(3) 0.011(3) 0.016(3) 0.024(3)
C10 0.050(3) 0.071(4) 0.035(3) 0.026(3) -0.003(3) -0.023(3)
C11 0.032(3) 0.065(4) 0.041(3) 0.023(3) -0.002(2) 0.003(3)
C12 0.023(2) 0.023(2) 0.019(2) 0.0044(17) 0.0070(17) 0.0087(17)
C13 0.018(2) 0.022(2) 0.025(2) 0.0030(18) 0.0085(18) 0.0054(17)
C14 0.036(3) 0.026(2) 0.041(3) 0.001(2) 0.025(2) 0.004(2)
C15 0.022(2) 0.029(2) 0.039(3) 0.010(2) 0.002(2) 0.0033(19)
C16 0.0164(19) 0.027(2) 0.018(2) 0.0047(18) 0.0048(17) 0.0041(17)
C17 0.020(2) 0.020(2) 0.022(2) 0.0097(17) 0.0064(17) 0.0001(16)
C18 0.026(2) 0.019(2) 0.019(2) 0.0081(17) 0.0079(17) 0.0057(17)
C19 0.029(2) 0.019(2) 0.026(2) 0.0065(18) 0.0061(19) -0.0007(18)
C20 0.025(2) 0.024(2) 0.036(3) 0.013(2) 0.005(2) -0.0015(18)
C21 0.022(2) 0.031(2) 0.036(3) 0.015(2) 0.012(2) 0.0058(19)
C22 0.026(2) 0.024(2) 0.025(2) 0.0086(19) 0.0100(19) 0.0067(18)
C23 0.026(2) 0.019(2) 0.021(2) 0.0040(17) 0.0058(18) 0.0078(17)
C24 0.023(2) 0.023(2) 0.025(2) 0.0057(18) 0.0062(18) 0.0075(17)
C25 0.033(3) 0.053(3) 0.025(2) 0.012(2) 0.008(2) 0.010(2)
C26 0.060(3) 0.029(3) 0.036(3) 0.003(2) 0.023(3) 0.013(2)
C27 0.036(3) 0.033(3) 0.031(3) 0.006(2) 0.016(2) 0.005(2)
C28 0.026(2) 0.030(2) 0.029(2) 0.009(2) 0.012(2) 0.0079(19)
C29 0.026(2) 0.017(2) 0.031(2) 0.0054(19) 0.009(2) 0.0045(17)
C30 0.021(2) 0.031(2) 0.028(2) 0.011(2) 0.0091(19) 0.0053(19)
C31 0.022(2) 0.028(2) 0.026(2) 0.002(2) 0.0030(19) 0.0054(18)
O28 0.0227(18) 0.053(2) 0.044(2) 0.0109(18) 0.0070(16) 0.0070(15)
O29 0.046(2) 0.0350(19) 0.0361(19) 0.0130(16) 0.0203(17) 0.0088(15)
O30 0.047(2) 0.0266(18) 0.051(2) 0.0152(16) 0.0217(18) 0.0170(16)
O31 0.046(2) 0.068(3) 0.0271(19) 0.0179(18) 0.0101(17) 0.0012(18)

loop_
_atom_type_symbol
_atom_type_description
_atom_type_scat_dispersion_real
_atom_type_scat_dispersion_imag
_atom_type_scat_source
C C 0.0033 0.0016 'International Tables Vol C Tables 4.2.6.8 and 6.1.1.4'
H H 0.0000 0.0000 'International Tables Vol C Tables 4.2.6.8 and 6.1.1.4'
N N 0.0061 0.0033 'International Tables Vol C Tables 4.2.6.8 and 6.1.1.4'
O O 0.0106 0.0060 'International Tables Vol C Tables 4.2.6.8 and 6.1.1.4'
Ge Ge 0.1547 1.8001 'International Tables Vol C Tables 4.2.6.8 and 6.1.1.4'
Mo Mo -1.6832 0.6857 'International Tables Vol C Tables 4.2.6.8 and 6.1.1.4'

loop_
_geom_angle_atom_site_label_1
_geom_angle_atom_site_label_2
_geom_angle_atom_site_label_3
_geom_angle
N2 Ge1 N1 87.93(14)
N2 Ge1 Mo1 135.43(10)
N1 Ge1 Mo1 136.06(10)
N4 Ge2 N3 87.73(14)
N4 Ge2 Mo1 136.70(10)
N3 Ge2 Mo1 134.62(10)
C28 Mo1 C30 89.26(17)
C28 Mo1 C31 90.50(17)
C30 Mo1 C31 87.25(17)
C28 Mo1 C29 88.38(17)
C30 Mo1 C29 91.14(16)
C31 Mo1 C29 178.05(16)
C28 Mo1 Ge2 177.37(12)
C30 Mo1 Ge2 88.47(12)
C31 Mo1 Ge2 88.07(11)
C29 Mo1 Ge2 92.98(12)
C28 Mo1 Ge1 91.57(12)
C30 Mo1 Ge1 179.04(11)
C31 Mo1 Ge1 92.26(12)
C29 Mo1 Ge1 89.37(11)
Ge2 Mo1 Ge1 90.691(18)
C1 N1 C7 123.1(3)
C1 N1 Ge1 112.3(3)
C7 N1 Ge1 124.4(3)
C2 N2 C12 121.5(3)
C2 N2 Ge1 112.1(3)
C12 N2 Ge1 125.6(3)
C17 N3 C16 122.6(3)
C17 N3 Ge2 112.7(3)
C16 N3 Ge2 123.9(2)
C18 N4 C23 121.2(3)
C18 N4 Ge2 112.7(3)
C23 N4 Ge2 126.0(3)
C6 C1 N1 126.7(4)
C6 C1 C2 119.5(4)
N1 C1 C2 113.7(4)
C3 C2 N2 126.3(4)
C3 C2 C1 119.9(4)
N2 C2 C1 113.7(3)
C4 C3 C2 119.5(4)
C5 C4 C3 120.9(4)
C6 C5 C4 120.1(4)
C5 C6 C1 120.1(4)
N1 C7 C8 116.3(3)
C9 C8 C11 109.5(4)
C9 C8 C10 110.3(5)
C11 C8 C10 108.7(4)
C9 C8 C7 111.5(4)
C11 C8 C7 106.6(4)
C10 C8 C7 110.1(4)
N2 C12 C13 116.6(3)
C15 C13 C14 109.9(3)
C15 C13 C16 112.0(3)
C14 C13 C16 106.8(3)
C15 C13 C12 106.4(3)
C14 C13 C12 111.2(3)
C16 C13 C12 110.6(3)
N3 C16 C13 116.7(3)
N3 C17 C22 127.3(4)
N3 C17 C18 113.5(3)
C22 C17 C18 119.2(4)
C19 C18 N4 127.1(4)
C19 C18 C17 119.6(4)
N4 C18 C17 113.3(3)
C20 C19 C18 120.3(4)
C21 C20 C19 119.7(4)
C20 C21 C22 121.5(4)
C21 C22 C17 119.7(4)
N4 C23 C24 116.5(3)
C26 C24 C25 109.4(4)
C26 C24 C27 109.6(4)
C25 C24 C27 108.8(4)
C26 C24 C23 106.6(3)
C25 C24 C23 112.2(3)
C27 C24 C23 110.2(3)
O28 C28 Mo1 177.4(4)
O29 C29 Mo1 176.7(4)
O30 C30 Mo1 178.4(4)
O31 C31 Mo1 176.5(4)

loop_
_geom_bond_atom_site_label_1
_geom_bond_atom_site_label_2
_geom_bond_distance
Ge1 N2 1.824(3)
Ge1 N1 1.827(3)
Ge1 Mo1 2.5204(6)
Ge2 N4 1.823(3)
Ge2 N3 1.824(3)
Ge2 Mo1 2.5189(6)
Mo1 C28 1.997(4)
Mo1 C30 1.998(4)
Mo1 C31 2.030(5)
Mo1 C29 2.047(4)
N1 C1 1.398(5)
N1 C7 1.468(5)
N2 C2 1.403(5)
N2 C12 1.455(5)
N3 C17 1.389(5)
N3 C16 1.468(5)
N4 C18 1.395(5)
N4 C23 1.466(5)
C1 C6 1.392(6)
C1 C2 1.407(5)
C2 C3 1.387(6)
C3 C4 1.384(6)
C4 C5 1.383(6)
C5 C6 1.377(6)
C7 C8 1.545(6)
C8 C9 1.513(7)
C8 C11 1.516(6)
C8 C10 1.518(6)
C12 C13 1.551(5)
C13 C15 1.524(5)
C13 C14 1.539(5)
C13 C16 1.540(5)
C17 C22 1.393(5)
C17 C18 1.422(5)
C18 C19 1.392(5)
C19 C20 1.386(6)
C20 C21 1.380(6)
C21 C22 1.383(6)
C23 C24 1.545(5)
C24 C26 1.523(6)
C24 C25 1.523(6)
C24 C27 1.524(6)
C28 O28 1.146(5)
C29 O29 1.140(5)
C30 O30 1.136(5)
C31 O31 1.146(5)
